data_7216792
loop_
_publ_author_name
'Li, Cheng-Peng'
'Chen, Jing'
'Liu, Peng-Wen'
'Du, Miao'

_publ_section_title
;
 Structural diversity of 5-methylnicotinate coordination assemblies
 regulated by metal-ligating tendency and metal-dependent anion effect
;
_journal_issue 28
_journal_name_full CrystEngComm
_journal_page_first 6433
_journal_paper_doi 10.1039/c4ce00187g
_journal_volume 16
_journal_year 2014
_chemical_formula_sum 'C14 H16 Mn N2 O6'
_chemical_formula_weight 363.23
_chemical_name_systematic
; 
 ? 
;
_space_group_IT_number 14
_symmetry_cell_setting monoclinic
_symmetry_space_group_name_Hall '-P 2ybc'
_symmetry_space_group_name_H-M 'P 1 21/c 1'
_atom_sites_solution_hydrogens geom
_atom_sites_solution_primary direct
_atom_sites_solution_secondary difmap
_audit_creation_method SHELXL-97
_cell_angle_alpha 90.00
_cell_angle_beta 101.7970(10)
_cell_angle_gamma 90.00
_cell_formula_units_Z 2
_cell_length_a 10.0704(5)
_cell_length_b 10.1890(5)
_cell_length_c 7.1745(4)
_cell_measurement_reflns_used 2968
_cell_measurement_temperature 296(2)
_cell_measurement_theta_max 30.40
_cell_measurement_theta_min 2.88
_cell_volume 720.61(6)
_computing_cell_refinement 'Bruker SMART'
_computing_data_collection 'Bruker SMART'
_computing_data_reduction 'Bruker SAINT'
_computing_molecular_graphics 'Bruker SHELXTL'
_computing_publication_material 'Bruker SHELXTL'
_computing_structure_refinement 'SHELXL-97 (Sheldrick, 1997)'
_computing_structure_solution 'SHELXS-97 (Sheldrick, 1990)'
_diffrn_ambient_temperature 296(2)
_diffrn_measured_fraction_theta_full 0.996
_diffrn_measured_fraction_theta_max 0.996
_diffrn_measurement_device_type 'CCD area detector'
_diffrn_measurement_method 'phi and omega scans'
_diffrn_radiation_monochromator graphite
_diffrn_radiation_source 'fine-focus sealed tube'
_diffrn_radiation_type MoK\a
_diffrn_radiation_wavelength 0.71073
_diffrn_reflns_av_R_equivalents 0.0120
_diffrn_reflns_av_sigmaI/netI 0.0128
_diffrn_reflns_limit_h_max 11
_diffrn_reflns_limit_h_min -11
_diffrn_reflns_limit_k_max 12
_diffrn_reflns_limit_k_min -9
_diffrn_reflns_limit_l_max 8
_diffrn_reflns_limit_l_min -7
_diffrn_reflns_number 3570
_diffrn_reflns_theta_full 25.03
_diffrn_reflns_theta_max 25.03
_diffrn_reflns_theta_min 2.07
_exptl_absorpt_coefficient_mu 0.951
_exptl_absorpt_correction_T_max 0.8181
_exptl_absorpt_correction_T_min 0.7507
_exptl_absorpt_correction_type multi-scan
_exptl_absorpt_process_details SADABS
_exptl_crystal_colour COLORLESS
_exptl_crystal_density_diffrn 1.674
_exptl_crystal_density_meas ?
_exptl_crystal_density_method 'not measured'
_exptl_crystal_description BLOCK
_exptl_crystal_F_000 374
_exptl_crystal_size_max 0.32
_exptl_crystal_size_mid 0.28
_exptl_crystal_size_min 0.26
_refine_diff_density_max 0.234
_refine_diff_density_min -0.237
_refine_diff_density_rms 0.049
_refine_ls_extinction_method none
_refine_ls_goodness_of_fit_ref 1.099
_refine_ls_hydrogen_treatment constr
_refine_ls_matrix_type full
_refine_ls_number_parameters 107
_refine_ls_number_reflns 1268
_refine_ls_number_restraints 0
_refine_ls_restrained_S_all 1.099
_refine_ls_R_factor_all 0.0240
_refine_ls_R_factor_gt 0.0230
_refine_ls_shift/su_max 0.000
_refine_ls_shift/su_mean 0.000
_refine_ls_structure_factor_coef Fsqd
_refine_ls_weighting_details 'calc w=1/[\s^2^(Fo^2^)+(0.0339P)^2^+0.3433P] where P=(Fo^2^+2Fc^2^)/3'
_refine_ls_weighting_scheme calc
_refine_ls_wR_factor_gt 0.0632
_refine_ls_wR_factor_ref 0.0639
_reflns_number_gt 1207
_reflns_number_total 1268
_reflns_threshold_expression >2sigma(I)
_cod_data_source_file c4ce00187g2.cif
_cod_data_source_block 967577
_cod_depositor_comments
;
The following automatic conversions were performed:

'_symmetry_cell_setting' value 'Monoclinic' changed to 'monoclinic'
according to
/usr/data/users/saulius/crontab/automatic-downloads/rss-feeds/RSC/lib/dictionaries/cif_core.dic
dictionary named 'cif_core.dic' version 2.4.2 from
2011-04-26.

'_exptl_absorpt_correction_type' value 'MULTI-SCAN'
changed to 'multi-scan' according to
/usr/data/users/saulius/crontab/automatic-downloads/rss-feeds/RSC/lib/dictionaries/cif_core.dic
dictionary named 'cif_core.dic' version 2.4.2 from 2011-04-26.

Automatic conversion script
Id: cif_fix_values 2281 2013-09-26 08:29:07Z andrius 

The following automatic conversions were performed:

'_exptl_crystal_density_meas' value 'NONE' was changed to '?' - the
value is perceived as not measured.

Automatic conversion script
Id: cif_fix_values 3008 2015-01-20 13:52:24Z robertas 
;
_cod_original_sg_symbol_H-M P2(1)/c
_cod_database_code 7216792

loop_
_symmetry_equiv_pos_as_xyz
'x, y, z'
'-x, y+1/2, -z+1/2'
'-x, -y, -z'
'x, -y-1/2, z-1/2'

loop_
_atom_site_label
_atom_site_type_symbol
_atom_site_fract_x
_atom_site_fract_y
_atom_site_fract_z
_atom_site_U_iso_or_equiv
_atom_site_adp_type
_atom_site_occupancy
_atom_site_symmetry_multiplicity
_atom_site_calc_flag
_atom_site_refinement_flags
Mn1 Mn 0.0000 0.5000 0.0000 0.01868(13) Uani 1 2 d S
O1 O 0.20831(11) 1.12025(10) 0.05806(16) 0.0253(3) Uani 1 1 d .
O2 O 0.07438(12) 1.04404(12) 0.24410(16) 0.0276(3) Uani 1 1 d .
O3 O 0.15668(12) 0.36901(11) 0.15794(16) 0.0279(3) Uani 1 1 d .
H3A H 0.1660 0.2907 0.1217 0.042 Uiso 1 1 d R
H3B H 0.1737 0.3788 0.2782 0.042 Uiso 1 1 d R
N1 N 0.15693(13) 0.66183(13) 0.08166(19) 0.0211(3) Uani 1 1 d .
C1 C 0.28563(16) 0.64097(15) 0.0650(2) 0.0226(3) Uani 1 1 d .
H1 H 0.3129 0.5548 0.0522 0.027 Uiso 1 1 calc R
C2 C 0.38033(16) 0.73967(16) 0.0658(2) 0.0226(3) Uani 1 1 d .
C3 C 0.33669(16) 0.86765(15) 0.0827(2) 0.0223(3) Uani 1 1 d .
H3 H 0.3950 0.9375 0.0759 0.027 Uiso 1 1 calc R
C4 C 0.20615(16) 0.89160(15) 0.1097(2) 0.0194(3) Uani 1 1 d .
C5 C 0.12025(16) 0.78522(15) 0.1093(2) 0.0205(3) Uani 1 1 d .
H5 H 0.0331 0.8004 0.1292 0.025 Uiso 1 1 calc R
C6 C 0.52378(17) 0.70692(19) 0.0503(3) 0.0330(4) Uani 1 1 d .
H6A H 0.5703 0.6673 0.1668 0.050 Uiso 1 1 calc R
H6B H 0.5701 0.7858 0.0274 0.050 Uiso 1 1 calc R
H6C H 0.5222 0.6468 -0.0532 0.050 Uiso 1 1 calc R
C7 C 0.15875(16) 1.02892(15) 0.1400(2) 0.0194(3) Uani 1 1 d .

loop_
_atom_site_aniso_label
_atom_site_aniso_U_11
_atom_site_aniso_U_22
_atom_site_aniso_U_33
_atom_site_aniso_U_23
_atom_site_aniso_U_13
_atom_site_aniso_U_12
Mn1 0.0205(2) 0.0137(2) 0.0229(2) -0.00099(12) 0.00682(14) -0.00122(11)
O1 0.0298(6) 0.0174(6) 0.0306(6) 0.0007(5) 0.0108(5) -0.0026(5)
O2 0.0345(7) 0.0238(6) 0.0285(6) 0.0030(5) 0.0159(5) 0.0051(5)
O3 0.0368(7) 0.0193(6) 0.0268(6) -0.0007(5) 0.0044(5) 0.0067(5)
N1 0.0216(7) 0.0177(6) 0.0248(7) -0.0018(5) 0.0066(5) -0.0007(5)
C1 0.0236(8) 0.0190(8) 0.0254(8) -0.0017(6) 0.0054(6) 0.0031(6)
C2 0.0201(8) 0.0256(8) 0.0223(8) -0.0003(6) 0.0049(6) 0.0017(6)
C3 0.0222(8) 0.0207(8) 0.0242(8) -0.0001(6) 0.0054(6) -0.0042(6)
C4 0.0227(8) 0.0179(7) 0.0172(7) 0.0000(6) 0.0035(6) -0.0003(6)
C5 0.0197(7) 0.0205(8) 0.0217(7) -0.0021(6) 0.0053(6) 0.0001(6)
C6 0.0217(9) 0.0377(10) 0.0409(10) -0.0028(8) 0.0094(7) 0.0025(7)
C7 0.0207(8) 0.0184(7) 0.0178(7) -0.0007(6) 0.0009(6) -0.0008(6)

loop_
_atom_type_symbol
_atom_type_description
_atom_type_scat_dispersion_real
_atom_type_scat_dispersion_imag
_atom_type_scat_source
C C 0.0033 0.0016 'International Tables Vol C Tables 4.2.6.8 and 6.1.1.4'
H H 0.0000 0.0000 'International Tables Vol C Tables 4.2.6.8 and 6.1.1.4'
N N 0.0061 0.0033 'International Tables Vol C Tables 4.2.6.8 and 6.1.1.4'
O O 0.0106 0.0060 'International Tables Vol C Tables 4.2.6.8 and 6.1.1.4'
Mn Mn 0.3368 0.7283 'International Tables Vol C Tables 4.2.6.8 and 6.1.1.4'

loop_
_geom_angle_atom_site_label_1
_geom_angle_atom_site_label_2
_geom_angle_atom_site_label_3
_geom_angle
_geom_angle_site_symmetry_1
_geom_angle_site_symmetry_3
O2 Mn1 O2 180.00(6) 4_575 2_545
O2 Mn1 O3 88.57(4) 4_575 .
O2 Mn1 O3 91.43(4) 2_545 .
O2 Mn1 O3 91.43(4) 4_575 3_565
O2 Mn1 O3 88.57(4) 2_545 3_565
O3 Mn1 O3 180.0 . 3_565
O2 Mn1 N1 88.51(4) 4_575 3_565
O2 Mn1 N1 91.49(4) 2_545 3_565
O3 Mn1 N1 94.61(4) . 3_565
O3 Mn1 N1 85.39(5) 3_565 3_565
O2 Mn1 N1 91.49(4) 4_575 .
O2 Mn1 N1 88.51(4) 2_545 .
O3 Mn1 N1 85.39(5) . .
O3 Mn1 N1 94.61(4) 3_565 .
N1 Mn1 N1 180.0 3_565 .
C7 O2 Mn1 151.11(11) . 2
Mn1 O3 H3A 121.7 . .
Mn1 O3 H3B 115.3 . .
H3A O3 H3B 114.1 . .
C5 N1 C1 117.60(13) . .
C5 N1 Mn1 121.41(10) . .
C1 N1 Mn1 119.64(10) . .
N1 C1 C2 124.14(14) . .
N1 C1 H1 117.9 . .
C2 C1 H1 117.9 . .
C1 C2 C3 116.86(14) . .
C1 C2 C6 120.53(15) . .
C3 C2 C6 122.60(15) . .
C4 C3 C2 120.16(14) . .
C4 C3 H3 119.9 . .
C2 C3 H3 119.9 . .
C5 C4 C3 118.06(14) . .
C5 C4 C7 120.64(14) . .
C3 C4 C7 121.30(13) . .
N1 C5 C4 122.98(14) . .
N1 C5 H5 118.5 . .
C4 C5 H5 118.5 . .
C2 C6 H6A 109.5 . .
C2 C6 H6B 109.5 . .
H6A C6 H6B 109.5 . .
C2 C6 H6C 109.5 . .
H6A C6 H6C 109.5 . .
H6B C6 H6C 109.5 . .
O2 C7 O1 124.84(15) . .
O2 C7 C4 118.31(14) . .
O1 C7 C4 116.85(14) . .

loop_
_geom_bond_atom_site_label_1
_geom_bond_atom_site_label_2
_geom_bond_distance
_geom_bond_site_symmetry_2
Mn1 O2 2.1669(11) 4_575
Mn1 O2 2.1669(11) 2_545
Mn1 O3 2.1963(11) .
Mn1 O3 2.1963(11) 3_565
Mn1 N1 2.2762(13) 3_565
Mn1 N1 2.2762(13) .
O1 C7 1.2571(19) .
O2 C7 1.2504(19) .
O2 Mn1 2.1669(11) 2
O3 H3A 0.8502 .
O3 H3B 0.8502 .
N1 C5 1.337(2) .
N1 C1 1.343(2) .
C1 C2 1.385(2) .
C1 H1 0.9300 .
C2 C3 1.389(2) .
C2 C6 1.509(2) .
C3 C4 1.389(2) .
C3 H3 0.9300 .
C4 C5 1.386(2) .
C4 C7 1.508(2) .
C5 H5 0.9300 .
C6 H6A 0.9600 .
C6 H6B 0.9600 .
C6 H6C 0.9600 .

loop_
_geom_torsion_atom_site_label_1
_geom_torsion_atom_site_label_2
_geom_torsion_atom_site_label_3
_geom_torsion_atom_site_label_4
_geom_torsion
_geom_torsion_site_symmetry_1
O2 Mn1 N1 C5 122.70(12) 4_575
O2 Mn1 N1 C5 -57.30(12) 2_545
O3 Mn1 N1 C5 -148.86(12) .
O3 Mn1 N1 C5 31.14(12) 3_565
O2 Mn1 N1 C1 -43.70(12) 4_575
O2 Mn1 N1 C1 136.30(12) 2_545
O3 Mn1 N1 C1 44.75(12) .
O3 Mn1 N1 C1 -135.25(12) 3_565
C5 N1 C1 C2 -3.2(2) .
Mn1 N1 C1 C2 163.74(12) .
N1 C1 C2 C3 -0.8(2) .
N1 C1 C2 C6 178.75(15) .
C1 C2 C3 C4 4.0(2) .
C6 C2 C3 C4 -175.55(15) .
C2 C3 C4 C5 -3.2(2) .
C2 C3 C4 C7 176.38(14) .
C1 N1 C5 C4 4.1(2) .
Mn1 N1 C5 C4 -162.61(12) .
C3 C4 C5 N1 -1.0(2) .
C7 C4 C5 N1 179.47(14) .
Mn1 O2 C7 O1 -136.62(19) 2
Mn1 O2 C7 C4 43.1(3) 2
C5 C4 C7 O2 31.7(2) .
C3 C4 C7 O2 -147.81(15) .
C5 C4 C7 O1 -148.55(15) .
C3 C4 C7 O1 31.9(2) .
